data_2207626
loop_
_publ_author_name
'Li, Yu-Guang'
'Zhu, Hai-Liang'
'Chen, Xin-Zhi'
'Song, Yu'

_publ_section_title
;
 <i>N</i>,<i>N</i>'-Bis(2-nitrobenzylidene)ethylenediamine
;
_journal_coeditor_code RZ6131
_journal_issue 12
_journal_name_full 'Acta Crystallographica Section E'
_journal_page_first o4156
_journal_page_last o4157
_journal_paper_doi 10.1107/S1600536805037153
_journal_volume 61
_journal_year 2005
_chemical_formula_iupac 'C16 H14 N4 O4'
_chemical_formula_moiety 'C16 H14 N4 O4'
_chemical_formula_sum 'C16 H14 N4 O4'
_chemical_formula_weight 326.31
_chemical_name_systematic
;
 ?
;
_space_group_IT_number 14
_symmetry_cell_setting monoclinic
_symmetry_space_group_name_Hall '-P 2ybc'
_symmetry_space_group_name_H-M 'P 1 21/c 1'
_atom_sites_solution_hydrogens geom
_atom_sites_solution_primary direct
_atom_sites_solution_secondary difmap
_audit_creation_method SHELXL-97
_cell_angle_alpha 90.00
_cell_angle_beta 108.648(2)
_cell_angle_gamma 90.00
_cell_formula_units_Z 2
_cell_length_a 7.4255(10)
_cell_length_b 15.497(2)
_cell_length_c 7.0806(10)
_cell_measurement_reflns_used 1412
_cell_measurement_temperature 292(2)
_cell_measurement_theta_max 24.07
_cell_measurement_theta_min 2.63
_cell_volume 772.01(18)
_computing_cell_refinement 'SAINT (Siemens, 1996)'
_computing_data_collection 'SMART (Siemens, 1996)'
_computing_data_reduction SAINT
_computing_molecular_graphics 'SHELXTL (Sheldrick, 1997b)'
_computing_publication_material SHELXTL
_computing_structure_refinement 'SHELXL97 (Sheldrick, 1997a)'
_computing_structure_solution 'SHELXS97 (Sheldrick, 1997a)'
_diffrn_ambient_temperature 292(2)
_diffrn_measured_fraction_theta_full 0.993
_diffrn_measured_fraction_theta_max 0.993
_diffrn_measurement_device_type 'Siemens SMART CCD area-detector'
_diffrn_measurement_method '\f and \w scans'
_diffrn_radiation_monochromator graphite
_diffrn_radiation_source 'fine-focus sealed tube'
_diffrn_radiation_type MoK\a
_diffrn_radiation_wavelength 0.71073
_diffrn_reflns_av_R_equivalents 0.0207
_diffrn_reflns_av_sigmaI/netI 0.0252
_diffrn_reflns_limit_h_max 7
_diffrn_reflns_limit_h_min -9
_diffrn_reflns_limit_k_max 19
_diffrn_reflns_limit_k_min -19
_diffrn_reflns_limit_l_max 8
_diffrn_reflns_limit_l_min -9
_diffrn_reflns_number 4450
_diffrn_reflns_theta_full 26.99
_diffrn_reflns_theta_max 26.99
_diffrn_reflns_theta_min 2.63
_diffrn_standards_number 0
_exptl_absorpt_coefficient_mu 0.104
_exptl_absorpt_correction_T_max 0.979
_exptl_absorpt_correction_T_min 0.975
_exptl_absorpt_correction_type multi-scan
_exptl_absorpt_process_details '(SADABS; Sheldrick, 1996)'
_exptl_crystal_colour yellow
_exptl_crystal_density_diffrn 1.404
_exptl_crystal_density_method 'not measured'
_exptl_crystal_description block
_exptl_crystal_F_000 340
_exptl_crystal_size_max 0.30
_exptl_crystal_size_mid 0.20
_exptl_crystal_size_min 0.20
_refine_diff_density_max 0.268
_refine_diff_density_min -0.223
_refine_ls_extinction_method none
_refine_ls_goodness_of_fit_ref 1.047
_refine_ls_hydrogen_treatment constr
_refine_ls_matrix_type full
_refine_ls_number_parameters 109
_refine_ls_number_reflns 1671
_refine_ls_number_restraints 0
_refine_ls_restrained_S_all 1.047
_refine_ls_R_factor_all 0.0671
_refine_ls_R_factor_gt 0.0544
_refine_ls_shift/su_max 0.000
_refine_ls_shift/su_mean 0.000
_refine_ls_structure_factor_coef Fsqd
_refine_ls_weighting_details 'calc w=1/[\s^2^(Fo^2^)+(0.0693P)^2^+0.2476P] where P=(Fo^2^+2Fc^2^)/3'
_refine_ls_weighting_scheme calc
_refine_ls_wR_factor_gt 0.1439
_refine_ls_wR_factor_ref 0.1542
_reflns_number_gt 1319
_reflns_number_total 1671
_reflns_threshold_expression I>2\s(I)
_cod_data_source_file rz6131.cif
_cod_data_source_block I
_cod_original_cell_volume 772.00(18)
_cod_original_sg_symbol_H-M 'P 21/c'
_cod_database_code 2207626
_cod_database_fobs_code 2207626

loop_
_symmetry_equiv_pos_as_xyz
'x, y, z'
'-x, y+1/2, -z+1/2'
'-x, -y, -z'
'x, -y-1/2, z-1/2'

loop_
_atom_site_label
_atom_site_fract_x
_atom_site_fract_y
_atom_site_fract_z
_atom_site_U_iso_or_equiv
_atom_site_adp_type
_atom_site_calc_flag
_atom_site_refinement_flags
_atom_site_occupancy
_atom_site_type_symbol
C1 0.4457(3) 0.28932(11) 0.1642(3) 0.0438(4) Uani d . 1 C
C2 0.3612(3) 0.20876(12) 0.1388(3) 0.0528(5) Uani d . 1 C
H2 0.2295 0.2034 0.0943 0.063 Uiso calc R 1 H
C3 0.4756(3) 0.13652(12) 0.1805(3) 0.0559(5) Uani d . 1 C
H3 0.4210 0.0819 0.1655 0.067 Uiso calc R 1 H
C4 0.6700(3) 0.14508(12) 0.2444(3) 0.0540(5) Uani d . 1 C
H4 0.7467 0.0962 0.2726 0.065 Uiso calc R 1 H
C5 0.7519(3) 0.22584(12) 0.2667(3) 0.0498(5) Uani d . 1 C
H5 0.8836 0.2305 0.3082 0.060 Uiso calc R 1 H
C6 0.6421(3) 0.30075(11) 0.2286(2) 0.0411(4) Uani d . 1 C
C7 0.7422(3) 0.38503(11) 0.2524(3) 0.0448(4) Uani d . 1 C
H7 0.6896 0.4302 0.1660 0.054 Uiso calc R 1 H
C8 0.9887(3) 0.47980(12) 0.4000(3) 0.0531(5) Uani d . 1 C
H8A 0.9122 0.5170 0.2945 0.064 Uiso calc R 1 H
H8B 1.1124 0.4730 0.3827 0.064 Uiso calc R 1 H
N1 0.3186(2) 0.36442(11) 0.1251(3) 0.0579(5) Uani d . 1 N
N2 0.8969(2) 0.39546(10) 0.3881(2) 0.0516(5) Uani d . 1 N
O1 0.1547(3) 0.35509(13) 0.0299(4) 0.1215(9) Uani d . 1 O
O2 0.3804(2) 0.43381(11) 0.1914(3) 0.0907(7) Uani d . 1 O

loop_
_atom_site_aniso_label
_atom_site_aniso_U_11
_atom_site_aniso_U_22
_atom_site_aniso_U_33
_atom_site_aniso_U_12
_atom_site_aniso_U_13
_atom_site_aniso_U_23
C1 0.0482(10) 0.0365(9) 0.0439(9) -0.0006(7) 0.0107(8) -0.0016(7)
C2 0.0529(11) 0.0458(11) 0.0557(11) -0.0109(8) 0.0115(9) -0.0034(8)
C3 0.0746(14) 0.0340(10) 0.0578(11) -0.0120(9) 0.0194(10) -0.0041(8)
C4 0.0711(14) 0.0349(10) 0.0570(11) 0.0067(9) 0.0217(10) 0.0004(8)
C5 0.0511(11) 0.0408(10) 0.0565(11) 0.0019(8) 0.0160(9) -0.0006(8)
C6 0.0495(10) 0.0347(9) 0.0378(8) -0.0030(7) 0.0121(7) -0.0024(6)
C7 0.0488(10) 0.0343(9) 0.0504(10) -0.0008(7) 0.0145(8) 0.0013(7)
C8 0.0461(10) 0.0412(10) 0.0692(12) -0.0092(8) 0.0145(9) 0.0025(9)
N1 0.0493(10) 0.0447(10) 0.0737(11) 0.0005(7) 0.0112(8) -0.0025(8)
N2 0.0477(9) 0.0382(9) 0.0652(10) -0.0074(6) 0.0131(8) 0.0013(7)
O1 0.0536(11) 0.0763(13) 0.195(2) 0.0077(9) -0.0167(12) -0.0165(14)
O2 0.0697(11) 0.0418(9) 0.1533(18) 0.0035(7) 0.0251(11) -0.0137(10)

loop_
_atom_type_symbol
_atom_type_description
_atom_type_scat_dispersion_real
_atom_type_scat_dispersion_imag
_atom_type_scat_source
C C 0.0033 0.0016 'International Tables Vol C Tables 4.2.6.8 and 6.1.1.4'
H H 0.0000 0.0000 'International Tables Vol C Tables 4.2.6.8 and 6.1.1.4'
N N 0.0061 0.0033 'International Tables Vol C Tables 4.2.6.8 and 6.1.1.4'
O O 0.0106 0.0060 'International Tables Vol C Tables 4.2.6.8 and 6.1.1.4'

loop_
_geom_angle_atom_site_label_1
_geom_angle_atom_site_label_2
_geom_angle_atom_site_label_3
_geom_angle_site_symmetry_1
_geom_angle_site_symmetry_3
_geom_angle
C2 C1 C6 . . 122.78(17)
C2 C1 N1 . . 116.97(17)
C6 C1 N1 . . 120.24(15)
C3 C2 C1 . . 118.82(18)
C3 C2 H2 . . 120.6
C1 C2 H2 . . 120.6
C4 C3 C2 . . 120.16(17)
C4 C3 H3 . . 119.9
C2 C3 H3 . . 119.9
C3 C4 C5 . . 120.24(18)
C3 C4 H4 . . 119.9
C5 C4 H4 . . 119.9
C4 C5 C6 . . 121.66(18)
C4 C5 H5 . . 119.2
C6 C5 H5 . . 119.2
C1 C6 C5 . . 116.33(16)
C1 C6 C7 . . 125.63(16)
C5 C6 C7 . . 118.00(16)
N2 C7 C6 . . 120.30(16)
N2 C7 H7 . . 119.8
C6 C7 H7 . . 119.8
N2 C8 C8 . 3_766 109.52(19)
N2 C8 H8A . . 109.8
C8 C8 H8A 3_766 . 109.8
N2 C8 H8B . . 109.8
C8 C8 H8B 3_766 . 109.8
H8A C8 H8B . . 108.2
O1 N1 O2 . . 121.30(19)
O1 N1 C1 . . 119.16(17)
O2 N1 C1 . . 119.53(17)
C7 N2 C8 . . 117.13(16)

loop_
_geom_bond_atom_site_label_1
_geom_bond_atom_site_label_2
_geom_bond_site_symmetry_2
_geom_bond_distance
C1 C2 . 1.383(2)
C1 C6 . 1.393(3)
C1 N1 . 1.468(2)
C2 C3 . 1.379(3)
C2 H2 . 0.9300
C3 C4 . 1.375(3)
C3 H3 . 0.9300
C4 C5 . 1.378(3)
C4 H4 . 0.9300
C5 C6 . 1.394(2)
C5 H5 . 0.9300
C6 C7 . 1.486(2)
C7 N2 . 1.250(2)
C7 H7 . 0.9300
C8 N2 . 1.464(2)
C8 C8 3_766 1.508(4)
C8 H8A . 0.9700
C8 H8B . 0.9700
N1 O1 . 1.196(2)
N1 O2 . 1.204(2)

loop_
_geom_hbond_atom_site_label_D
_geom_hbond_atom_site_label_H
_geom_hbond_atom_site_label_A
_geom_hbond_site_symmetry_A
_geom_hbond_distance_DH
_geom_hbond_distance_HA
_geom_hbond_distance_DA
_geom_hbond_angle_DHA
C7 H7 O2 . 0.93 2.36 2.689(3) 100.5
C5 H5 O1 4_666 0.93 2.50 3.229(3) 135.4
